data_4506925
loop_
_publ_author_name
'Blake, Karyn M.'
'Gandolfo, Chaun M.'
'Uebler, Jacob W.'
'LaDuca, Robert L.'

_publ_section_title
;
 Diverse Topologies in Chiral Divalent Metal Camphorate Coordination
 Polymers Containing 4,4&#x2032;-Dipyridylamine
;
_journal_issue 10
_journal_name_full 'Crystal Growth &amp; Design'
_journal_page_first 5125
_journal_paper_doi 10.1021/cg301091f
_journal_volume 12
_journal_year 2012
_chemical_formula_sum 'C30 H39 Co2 N3 O9'
_chemical_formula_weight 703.50
_chemical_name_systematic
; 
 ? 
;
_space_group_IT_number 5
_symmetry_cell_setting monoclinic
_symmetry_space_group_name_Hall 'C 2y'
_symmetry_space_group_name_H-M 'C 1 2 1'
_atom_sites_solution_hydrogens geom
_atom_sites_solution_primary direct
_atom_sites_solution_secondary difmap
_audit_creation_method SHELXL-97
_audit_update_record
;
2011-02-09 # Formatted by publCIF
;
_cell_angle_alpha 90.00
_cell_angle_beta 105.871(2)
_cell_angle_gamma 90.00
_cell_formula_units_Z 4
_cell_length_a 19.028(3)
_cell_length_b 12.8531(17)
_cell_length_c 13.5044(18)
_cell_measurement_reflns_used 6979
_cell_measurement_temperature 173(2)
_cell_measurement_theta_max 24.28
_cell_measurement_theta_min 2.23
_cell_volume 3176.9(8)
_computing_cell_refinement 'Bruker SAINT'
_computing_data_collection 'Bruker APEX2'
_computing_data_reduction 'Bruker SAINT'
_computing_molecular_graphics 'Bruker SHELXTL'
_computing_publication_material 'Bruker SHELXTL'
_computing_structure_refinement 'SHELXL-97 (Sheldrick, 2008)'
_computing_structure_solution 'SHELXS-97 (Sheldrick, 2008)'
_diffrn_ambient_temperature 173(2)
_diffrn_measured_fraction_theta_full 1.000
_diffrn_measured_fraction_theta_max 0.999
_diffrn_measurement_device_type 'Bruker APEX-II CCD'
_diffrn_measurement_method '\f and \w scans'
_diffrn_radiation_monochromator graphite
_diffrn_radiation_source 'fine-focus sealed tube'
_diffrn_radiation_type MoK\a
_diffrn_radiation_wavelength 0.71073
_diffrn_reflns_av_R_equivalents 0.0727
_diffrn_reflns_av_sigmaI/netI 0.0839
_diffrn_reflns_limit_h_max 22
_diffrn_reflns_limit_h_min -22
_diffrn_reflns_limit_k_max 15
_diffrn_reflns_limit_k_min -15
_diffrn_reflns_limit_l_max 16
_diffrn_reflns_limit_l_min -16
_diffrn_reflns_number 22961
_diffrn_reflns_theta_full 25.00
_diffrn_reflns_theta_max 25.34
_diffrn_reflns_theta_min 1.94
_exptl_absorpt_coefficient_mu 1.101
_exptl_absorpt_correction_T_max 0.9017
_exptl_absorpt_correction_T_min 0.8165
_exptl_absorpt_correction_type SADABS
_exptl_absorpt_process_details multi-scan
_exptl_crystal_colour purple
_exptl_crystal_density_diffrn 1.471
_exptl_crystal_density_method 'not measured'
_exptl_crystal_description block
_exptl_crystal_F_000 1464
_exptl_crystal_size_max 0.19
_exptl_crystal_size_mid 0.11
_exptl_crystal_size_min 0.10
_refine_diff_density_max 0.703
_refine_diff_density_min -0.401
_refine_diff_density_rms 0.092
_refine_ls_abs_structure_details 'Flack H D (1983), Acta Cryst. A39, 876-881'
_refine_ls_abs_structure_Flack 0.25(4)
_refine_ls_extinction_coef 0.0030(4)
_refine_ls_extinction_expression Fc^*^=kFc[1+0.001xFc^2^\l^3^/sin(2\q)]^-1/4^
_refine_ls_extinction_method SHELXL
_refine_ls_goodness_of_fit_ref 1.041
_refine_ls_hydrogen_treatment mixed
_refine_ls_matrix_type full
_refine_ls_number_parameters 381
_refine_ls_number_reflns 5794
_refine_ls_number_restraints 9
_refine_ls_restrained_S_all 1.041
_refine_ls_R_factor_all 0.0943
_refine_ls_R_factor_gt 0.0679
_refine_ls_shift/su_max 0.000
_refine_ls_shift/su_mean 0.000
_refine_ls_structure_factor_coef Fsqd
_refine_ls_weighting_details 'calc w=1/[\s^2^(Fo^2^)+(0.0825P)^2^+6.7669P] where P=(Fo^2^+2Fc^2^)/3'
_refine_ls_weighting_scheme calc
_refine_ls_wR_factor_gt 0.1731
_refine_ls_wR_factor_ref 0.1930
_reflns_number_gt 4100
_reflns_number_total 5794
_reflns_threshold_expression >2sigma(I)
_cod_data_source_file cg301091f_si_003.cif
_cod_data_source_block 4
_cod_depositor_comments
;
The following automatic conversions were performed:

'_symmetry_cell_setting' value 'Monoclinic' changed to 'monoclinic'
according to /home/saulius/struct/CIF-dictionaries/cif_core.dic
dictionary named 'cif_core.dic' version 2.4.2 from 2011-04-26.

Automatic conversion script
Id: cif_fix_values 1891 2012-01-12 08:04:46Z andrius 
;
_cod_original_cell_volume 3176.9(7)
_cod_original_sg_symbol_H-M C2
_cod_database_code 4506925

loop_
_symmetry_equiv_pos_as_xyz
'x, y, z'
'-x, y, -z'
'x+1/2, y+1/2, z'
'-x+1/2, y+1/2, -z'

loop_
_atom_site_label
_atom_site_type_symbol
_atom_site_fract_x
_atom_site_fract_y
_atom_site_fract_z
_atom_site_U_iso_or_equiv
_atom_site_adp_type
_atom_site_occupancy
_atom_site_symmetry_multiplicity
_atom_site_calc_flag
_atom_site_refinement_flags
Co1 Co 0.17490(6) 0.52834(7) 0.72164(9) 0.0526(4) Uani 1 1 d .
Co2 Co 0.32669(7) 0.47533(8) 0.77924(11) 0.0623(5) Uani 1 1 d .
O1W O 0.0000 0.5818(11) 0.5000 0.100(4) Uani 1 2 d SD
H1W H -0.026(5) 0.545(3) 0.528(8) 0.120 Uiso 1 1 d D
O1 O 0.1320(3) 0.4909(7) 0.5692(5) 0.068(2) Uani 1 1 d .
O2 O 0.2497(4) 0.4561(6) 0.6171(5) 0.0611(19) Uani 1 1 d .
O2W O 0.5000 0.4350(10) 1.0000 0.102(4) Uani 1 2 d SD
H2W H 0.4574 0.4606 0.9776 0.123 Uiso 1 1 d RD
O3 O 0.2167(4) 0.8420(7) 1.1927(5) 0.068(2) Uani 1 1 d .
O4 O 0.3342(4) 0.8808(6) 1.2338(5) 0.0605(19) Uani 1 1 d .
O5 O 0.3660(3) 0.5111(7) 0.9290(5) 0.071(2) Uani 1 1 d .
O6 O 0.2503(3) 0.5480(6) 0.8812(4) 0.0524(17) Uani 1 1 d .
O7 O 0.2793(4) 0.1654(6) 0.2998(5) 0.0609(19) Uani 1 1 d .
O8 O 0.1614(4) 0.1180(6) 0.2689(5) 0.065(2) Uani 1 1 d .
N1 N 0.4049(5) 0.4090(9) 0.7162(7) 0.066(3) Uani 1 1 d .
N2 N 0.5000 0.2878(10) 0.5000 0.055(3) Uani 1 2 d SD
H2N H 0.5000 0.2185(19) 0.5000 0.066 Uiso 1 2 d SD
N3 N 0.0944(4) 0.5933(7) 0.7799(5) 0.051(2) Uani 1 1 d .
N4 N 0.0000 0.7199(12) 1.0000 0.076(4) Uani 1 2 d SD
H4N H 0.0000 0.789(2) 1.0000 0.091 Uiso 1 2 d SD
C1 C 0.1929(5) 0.4627(8) 0.5501(6) 0.0413(19) Uani 1 1 d .
C3 C 0.2139(6) 0.1878(9) 0.2957(7) 0.058(3) Uani 1 1 d .
C5 C 0.2830(8) 0.8230(10) 1.2065(7) 0.066(3) Uani 1 1 d .
C6 C 0.2266(12) 0.6338(9) 1.144(2) 0.279(17) Uani 1 1 d .
H6A H 0.2185 0.5979 1.2044 0.334 Uiso 1 1 calc R
H6B H 0.1847 0.6815 1.1175 0.334 Uiso 1 1 calc R
C7 C 0.3043(10) 0.6831(8) 1.0784(7) 0.131(7) Uani 1 1 d .
C9 C 0.3969(7) 0.3074(10) 0.6911(9) 0.080(4) Uani 1 1 d .
H9 H 0.3676 0.2633 0.7199 0.096 Uiso 1 1 calc R
C10 C 0.4325(5) 0.2692(11) 0.6224(8) 0.070(3) Uani 1 1 d .
H10 H 0.4289 0.1965 0.6091 0.085 Uiso 1 1 calc R
C11 C 0.4726(5) 0.3259(9) 0.5716(8) 0.056(3) Uani 1 1 d .
C12 C 0.4867(5) 0.4353(9) 0.6083(9) 0.064(3) Uani 1 1 d .
H12 H 0.5197 0.4802 0.5876 0.077 Uiso 1 1 calc R
C13 C 0.4472(5) 0.4650(10) 0.6752(8) 0.062(3) Uani 1 1 d .
H13 H 0.4513 0.5363 0.6944 0.074 Uiso 1 1 calc R
C15 C 0.3118(6) 0.5504(9) 0.9516(9) 0.065(3) Uani 1 1 d .
C16 C 0.3140(7) 0.5774(9) 1.0581(7) 0.080(4) Uani 1 1 d .
C17 C 0.3521(6) 0.4978(8) 1.1379(8) 0.092(3) Uani 1 1 d .
H17A H 0.3464 0.4284 1.1067 0.138 Uiso 1 1 calc R
H17B H 0.3303 0.4988 1.1958 0.138 Uiso 1 1 calc R
H17C H 0.4042 0.5148 1.1627 0.138 Uiso 1 1 calc R
C18 C 0.2235(5) 0.5623(8) 1.0717(7) 0.064(2) Uani 1 1 d .
H18A H 0.1857 0.5785 1.0070 0.077 Uiso 1 1 calc R
H18B H 0.2152 0.4917 1.0955 0.077 Uiso 1 1 calc R
C19 C 0.2731(7) 0.7604(9) 0.9954(9) 0.081(4) Uani 1 1 d .
H19A H 0.2777 0.8305 1.0249 0.121 Uiso 1 1 calc R
H19B H 0.2214 0.7446 0.9640 0.121 Uiso 1 1 calc R
H19C H 0.2997 0.7567 0.9428 0.121 Uiso 1 1 calc R
C20 C 0.1887(6) 0.4306(9) 0.4417(8) 0.066(3) Uani 1 1 d .
H20 H 0.1471 0.4701 0.3956 0.079 Uiso 1 1 calc R
C21 C 0.1738(5) 0.3110(9) 0.4156(8) 0.062(3) Uani 1 1 d .
C22 C 0.2223(5) 0.2435(8) 0.5008(6) 0.064(3) Uani 1 1 d .
H22A H 0.2737 0.2597 0.5079 0.096 Uiso 1 1 calc R
H22B H 0.2132 0.1698 0.4829 0.096 Uiso 1 1 calc R
H22C H 0.2109 0.2576 0.5660 0.096 Uiso 1 1 calc R
C24 C 0.0985(5) 0.6913(9) 0.8086(7) 0.051(3) Uani 1 1 d .
H24 H 0.1252 0.7357 0.7759 0.062 Uiso 1 1 calc R
C25 C 0.0692(5) 0.7379(8) 0.8799(7) 0.055(3) Uani 1 1 d .
H25 H 0.0749 0.8097 0.8970 0.066 Uiso 1 1 calc R
C26 C 0.0290(5) 0.6670(10) 0.9257(7) 0.053(3) Uani 1 1 d .
C27 C 0.0206(5) 0.5712(10) 0.8927(7) 0.060(3) Uani 1 1 d .
H27 H -0.0100 0.5268 0.9189 0.071 Uiso 1 1 calc R
C28 C 0.0532(5) 0.5309(11) 0.8226(6) 0.059(3) Uani 1 1 d .
H28 H 0.0471 0.4596 0.8040 0.070 Uiso 1 1 calc R
C30 C 0.3036(8) 0.7096(8) 1.1862(7) 0.097(5) Uani 1 1 d .
H30 H 0.3439 0.6779 1.2417 0.116 Uiso 1 1 calc R
C31 C 0.4057(6) 0.6903(17) 1.1268(15) 0.217(13) Uani 1 1 d .
H31A H 0.4202 0.7614 1.1495 0.325 Uiso 1 1 calc R
H31B H 0.4275 0.6709 1.0715 0.325 Uiso 1 1 calc R
H31C H 0.4227 0.6424 1.1848 0.325 Uiso 1 1 calc R
C35 C 0.1397(7) 0.3439(11) 0.2255(10) 0.119(4) Uiso 1 1 d .
H35A H 0.0949 0.3025 0.2143 0.179 Uiso 1 1 calc R
H35B H 0.1584 0.3386 0.1649 0.179 Uiso 1 1 calc R
H35C H 0.1289 0.4168 0.2366 0.179 Uiso 1 1 calc R
C36 C 0.0954(5) 0.2835(8) 0.4098(7) 0.072(3) Uiso 1 1 d .
H36A H 0.0625 0.3223 0.3534 0.109 Uiso 1 1 calc R
H36B H 0.0852 0.3016 0.4749 0.109 Uiso 1 1 calc R
H36C H 0.0879 0.2087 0.3972 0.109 Uiso 1 1 calc R
C37 C 0.2743(6) 0.3691(10) 0.3370(8) 0.082(3) Uiso 1 1 d .
H37A H 0.3182 0.3289 0.3731 0.099 Uiso 1 1 calc R
H37B H 0.2802 0.3978 0.2717 0.099 Uiso 1 1 calc R
C38 C 0.2534(7) 0.4514(14) 0.4050(12) 0.118(5) Uiso 1 1 d .
H38A H 0.2957 0.4618 0.4659 0.141 Uiso 1 1 calc R
H38B H 0.2453 0.5177 0.3663 0.141 Uiso 1 1 calc R
C39 C 0.1978(5) 0.3023(10) 0.3211(8) 0.070(3) Uiso 1 1 d .

loop_
_atom_site_aniso_label
_atom_site_aniso_U_11
_atom_site_aniso_U_22
_atom_site_aniso_U_33
_atom_site_aniso_U_23
_atom_site_aniso_U_13
_atom_site_aniso_U_12
Co1 0.0653(8) 0.0489(8) 0.0555(7) -0.0021(7) 0.0363(6) 0.0019(7)
Co2 0.0690(9) 0.0586(11) 0.0682(10) 0.0091(8) 0.0339(8) 0.0185(7)
O1W 0.057(7) 0.055(7) 0.178(13) 0.000 0.015(7) 0.000
O1 0.069(4) 0.064(5) 0.086(5) -0.004(4) 0.046(4) 0.023(4)
O2 0.090(5) 0.047(4) 0.065(4) 0.011(4) 0.053(4) 0.019(4)
O2W 0.050(6) 0.054(7) 0.196(13) 0.000 0.022(7) 0.000
O3 0.090(5) 0.062(5) 0.068(5) -0.012(4) 0.051(4) -0.006(4)
O4 0.079(5) 0.056(5) 0.048(4) -0.007(4) 0.020(3) 0.000(4)
O5 0.064(4) 0.083(7) 0.061(4) -0.004(5) 0.009(3) 0.014(5)
O6 0.048(3) 0.060(5) 0.045(3) -0.008(3) 0.004(3) -0.004(4)
O7 0.082(5) 0.044(4) 0.067(4) -0.010(3) 0.039(4) -0.026(4)
O8 0.067(4) 0.053(5) 0.093(5) 0.003(4) 0.051(4) 0.001(4)
N1 0.054(5) 0.081(8) 0.069(6) 0.016(5) 0.023(4) 0.017(5)
N2 0.049(6) 0.044(7) 0.070(7) 0.000 0.014(5) 0.000
N3 0.062(5) 0.052(6) 0.049(4) -0.008(4) 0.034(4) -0.003(4)
N4 0.104(9) 0.062(9) 0.099(9) 0.000 0.092(8) 0.000
C1 0.063(5) 0.031(5) 0.036(4) 0.000(4) 0.024(4) 0.004(4)
C3 0.092(7) 0.046(6) 0.059(6) -0.001(5) 0.059(6) 0.003(5)
C5 0.130(11) 0.041(6) 0.035(5) 0.005(5) 0.035(6) 0.012(7)
C6 0.36(3) 0.023(5) 0.63(4) -0.062(12) 0.43(3) -0.063(9)
C7 0.31(2) 0.041(5) 0.037(5) 0.009(4) 0.046(8) 0.070(9)
C9 0.114(9) 0.059(8) 0.096(9) -0.004(7) 0.079(8) -0.014(7)
C10 0.060(6) 0.075(9) 0.083(8) -0.018(7) 0.030(6) -0.001(6)
C11 0.042(5) 0.047(6) 0.083(7) 0.006(5) 0.024(5) 0.005(4)
C12 0.067(6) 0.052(7) 0.087(7) -0.006(6) 0.044(6) 0.002(5)
C13 0.058(5) 0.044(6) 0.083(7) -0.006(6) 0.018(5) -0.002(5)
C15 0.074(7) 0.048(7) 0.079(7) 0.001(5) 0.030(6) 0.011(6)
C16 0.130(9) 0.059(7) 0.036(5) -0.006(5) -0.003(5) 0.047(7)
C17 0.131(9) 0.076(6) 0.077(6) -0.001(5) 0.042(6) 0.014(6)
C18 0.081(6) 0.069(6) 0.051(4) 0.004(4) 0.032(4) -0.015(5)
C19 0.132(10) 0.048(7) 0.092(8) 0.022(6) 0.080(7) 0.022(7)
C20 0.085(7) 0.063(7) 0.063(6) -0.001(6) 0.042(5) 0.008(6)
C21 0.055(5) 0.072(6) 0.066(6) -0.011(5) 0.031(4) -0.008(4)
C22 0.101(8) 0.048(6) 0.034(4) -0.002(4) 0.002(5) -0.011(6)
C24 0.042(4) 0.059(7) 0.057(5) 0.023(5) 0.020(4) 0.021(4)
C25 0.079(7) 0.039(6) 0.063(6) 0.015(5) 0.048(5) 0.018(5)
C26 0.056(5) 0.073(8) 0.045(5) -0.003(5) 0.040(4) 0.006(5)
C27 0.045(5) 0.081(9) 0.061(6) -0.010(6) 0.028(4) -0.019(5)
C28 0.063(5) 0.071(7) 0.052(5) -0.015(6) 0.033(4) -0.001(6)
C30 0.230(14) 0.032(4) 0.041(4) 0.003(3) 0.058(6) 0.042(6)
C31 0.042(6) 0.33(3) 0.26(2) 0.21(2) 0.004(9) 0.008(10)

loop_
_atom_type_symbol
_atom_type_description
_atom_type_scat_dispersion_real
_atom_type_scat_dispersion_imag
_atom_type_scat_source
C C 0.0033 0.0016 'International Tables Vol C Tables 4.2.6.8 and 6.1.1.4'
H H 0.0000 0.0000 'International Tables Vol C Tables 4.2.6.8 and 6.1.1.4'
N N 0.0061 0.0033 'International Tables Vol C Tables 4.2.6.8 and 6.1.1.4'
O O 0.0106 0.0060 'International Tables Vol C Tables 4.2.6.8 and 6.1.1.4'
Co Co 0.3494 0.9721 'International Tables Vol C Tables 4.2.6.8 and 6.1.1.4'

loop_
_geom_angle_atom_site_label_1
_geom_angle_atom_site_label_2
_geom_angle_atom_site_label_3
_geom_angle
_geom_angle_site_symmetry_1
_geom_angle_site_symmetry_3
O4 Co1 O7 160.2(3) 4_547 4_556
O4 Co1 O1 92.0(3) 4_547 .
O7 Co1 O1 97.4(3) 4_556 .
O4 Co1 N3 97.6(3) 4_547 .
O7 Co1 N3 95.5(3) 4_556 .
O1 Co1 N3 110.0(3) . .
O4 Co1 O6 84.5(3) 4_547 .
O7 Co1 O6 81.5(3) 4_556 .
O1 Co1 O6 163.7(2) . .
N3 Co1 O6 86.3(3) . .
O8 Co2 O3 162.7(3) 4_556 4_547
O8 Co2 O5 94.3(4) 4_556 .
O3 Co2 O5 93.7(3) 4_547 .
O8 Co2 N1 94.9(4) 4_556 .
O3 Co2 N1 96.0(4) 4_547 .
O5 Co2 N1 113.2(3) . .
O8 Co2 O2 83.5(3) 4_556 .
O3 Co2 O2 84.2(3) 4_547 .
O5 Co2 O2 162.2(3) . .
N1 Co2 O2 84.6(3) . .
C1 O1 Co1 97.6(5) . .
C1 O2 Co2 156.3(6) . .
C5 O3 Co2 126.6(8) . 4_557
C5 O4 Co1 123.0(8) . 4_557
C15 O5 Co2 103.4(6) . .
C15 O6 Co1 156.8(6) . .
C3 O7 Co1 130.5(7) . 4_546
C3 O8 Co2 125.1(6) . 4_546
C13 N1 C9 117.8(10) . .
C13 N1 Co2 122.5(9) . .
C9 N1 Co2 117.0(8) . .
C11 N2 C11 136.1(14) . 2_656
C11 N2 H2N 111.9(7) . .
C11 N2 H2N 112.0(7) 2_656 .
C24 N3 C28 115.9(8) . .
C24 N3 Co1 120.4(7) . .
C28 N3 Co1 119.7(7) . .
C26 N4 C26 123.7(14) . 2_557
C26 N4 H4N 118.2(7) . .
C26 N4 H4N 118.2(7) 2_557 .
O2 C1 O1 122.2(8) . .
O2 C1 C20 120.6(8) . .
O1 C1 C20 117.1(8) . .
O7 C3 O8 121.4(10) . .
O7 C3 C39 117.1(10) . .
O8 C3 C39 121.5(9) . .
O4 C5 O3 129.0(12) . .
O4 C5 C30 114.3(13) . .
O3 C5 C30 116.8(13) . .
C18 C6 C30 119.9(10) . .
C18 C6 H6A 107.4 . .
C30 C6 H6A 107.4 . .
C18 C6 H6B 107.4 . .
C30 C6 H6B 107.4 . .
H6A C6 H6B 106.9 . .
C16 C7 C19 122.9(10) . .
C16 C7 C30 116.3(9) . .
C19 C7 C30 118.1(9) . .
C16 C7 C31 86.4(12) . .
C19 C7 C31 113.1(12) . .
C30 C7 C31 86.0(11) . .
N1 C9 C10 118.1(11) . .
N1 C9 H9 120.9 . .
C10 C9 H9 120.9 . .
C11 C10 C9 126.2(13) . .
C11 C10 H10 116.9 . .
C9 C10 H10 116.9 . .
N2 C11 C10 123.9(11) . .
N2 C11 C12 121.8(10) . .
C10 C11 C12 114.2(10) . .
C13 C12 C11 113.5(10) . .
C13 C12 H12 123.2 . .
C11 C12 H12 123.2 . .
N1 C13 C12 129.3(12) . .
N1 C13 H13 115.3 . .
C12 C13 H13 115.3 . .
O5 C15 O6 116.8(10) . .
O5 C15 C16 121.7(10) . .
O6 C15 C16 120.3(9) . .
C7 C16 C15 116.6(10) . .
C7 C16 C17 125.1(9) . .
C15 C16 C17 114.6(9) . .
C7 C16 C18 84.5(11) . .
C15 C16 C18 107.6(8) . .
C17 C16 C18 98.1(9) . .
C16 C17 H17A 109.5 . .
C16 C17 H17B 109.5 . .
H17A C17 H17B 109.5 . .
C16 C17 H17C 109.5 . .
H17A C17 H17C 109.5 . .
H17B C17 H17C 109.5 . .
C6 C18 C16 98.6(9) . .
C6 C18 H18A 112.1 . .
C16 C18 H18A 112.1 . .
C6 C18 H18B 112.1 . .
C16 C18 H18B 112.1 . .
H18A C18 H18B 109.7 . .
C7 C19 H19A 109.5 . .
C7 C19 H19B 109.5 . .
H19A C19 H19B 109.5 . .
C7 C19 H19C 109.5 . .
H19A C19 H19C 109.5 . .
H19B C19 H19C 109.5 . .
C38 C20 C1 116.9(10) . .
C38 C20 C21 102.5(10) . .
C1 C20 C21 116.2(9) . .
C38 C20 H20 106.9 . .
C1 C20 H20 106.9 . .
C21 C20 H20 106.9 . .
C39 C21 C36 118.1(8) . .
C39 C21 C22 110.0(9) . .
C36 C21 C22 106.8(8) . .
C39 C21 C20 100.8(8) . .
C36 C21 C20 110.6(8) . .
C22 C21 C20 110.4(8) . .
C21 C22 H22A 109.5 . .
C21 C22 H22B 109.5 . .
H22A C22 H22B 109.5 . .
C21 C22 H22C 109.5 . .
H22A C22 H22C 109.5 . .
H22B C22 H22C 109.5 . .
N3 C24 C25 128.4(10) . .
N3 C24 H24 115.8 . .
C25 C24 H24 115.8 . .
C24 C25 C26 113.0(10) . .
C24 C25 H25 123.5 . .
C26 C25 H25 123.5 . .
C27 C26 C25 118.8(9) . .
C27 C26 N4 130.5(10) . .
C25 C26 N4 110.6(10) . .
C26 C27 C28 123.9(11) . .
C26 C27 H27 118.0 . .
C28 C27 H27 118.0 . .
N3 C28 C27 119.7(12) . .
N3 C28 H28 120.2 . .
C27 C28 H28 120.2 . .
C7 C30 C5 117.0(8) . .
C7 C30 C6 77.3(11) . .
C5 C30 C6 110.8(11) . .
C7 C30 H30 115.3 . .
C5 C30 H30 115.3 . .
C6 C30 H30 115.3 . .
C7 C31 H31A 109.5 . .
C7 C31 H31B 109.5 . .
H31A C31 H31B 109.5 . .
C7 C31 H31C 109.5 . .
H31A C31 H31C 109.5 . .
H31B C31 H31C 109.5 . .
C39 C35 H35A 109.5 . .
C39 C35 H35B 109.5 . .
H35A C35 H35B 109.5 . .
C39 C35 H35C 109.5 . .
H35A C35 H35C 109.5 . .
H35B C35 H35C 109.5 . .
C21 C36 H36A 109.5 . .
C21 C36 H36B 109.5 . .
H36A C36 H36B 109.5 . .
C21 C36 H36C 109.5 . .
H36A C36 H36C 109.5 . .
H36B C36 H36C 109.5 . .
C38 C37 C39 94.2(9) . .
C38 C37 H37A 112.9 . .
C39 C37 H37A 112.9 . .
C38 C37 H37B 112.9 . .
C39 C37 H37B 112.9 . .
H37A C37 H37B 110.3 . .
C20 C38 C37 117.2(13) . .
C20 C38 H38A 108.0 . .
C37 C38 H38A 108.0 . .
C20 C38 H38B 108.0 . .
C37 C38 H38B 108.0 . .
H38A C38 H38B 107.2 . .
C21 C39 C35 112.2(9) . .
C21 C39 C3 112.8(9) . .
C35 C39 C3 106.3(9) . .
C21 C39 C37 108.6(8) . .
C35 C39 C37 109.4(9) . .
C3 C39 C37 107.4(9) . .

loop_
_geom_bond_atom_site_label_1
_geom_bond_atom_site_label_2
_geom_bond_distance
_geom_bond_site_symmetry_2
Co1 O4 2.012(8) 4_547
Co1 O7 2.021(8) 4_556
Co1 O1 2.053(7) .
Co1 N3 2.079(7) .
Co1 O6 2.253(6) .
Co1 Co2 2.8606(12) .
Co2 O8 1.980(8) 4_556
Co2 O3 1.983(9) 4_547
Co2 O5 2.009(6) .
Co2 N1 2.088(9) .
Co2 O2 2.290(8) .
O1W H1W 0.848(14) .
O1 C1 1.305(9) .
O2 C1 1.209(10) .
O2W H2W 0.8504 .
O3 C5 1.249(14) .
O3 Co2 1.983(9) 4_557
O4 C5 1.200(14) .
O4 Co1 2.012(8) 4_557
O5 C15 1.259(12) .
O6 C15 1.290(11) .
O7 C3 1.264(12) .
O7 Co1 2.021(8) 4_546
O8 C3 1.317(13) .
O8 Co2 1.980(8) 4_546
N1 C13 1.310(13) .
N1 C9 1.347(16) .
N2 C11 1.313(11) .
N2 C11 1.313(11) 2_656
N2 H2N 0.89(2) .
N3 C24 1.314(13) .
N3 C28 1.355(13) .
N4 C26 1.441(11) .
N4 C26 1.441(11) 2_557
N4 H4N 0.89(2) .
C1 C20 1.502(12) .
C3 C39 1.561(16) .
C5 C30 1.554(14) .
C6 C18 1.327(19) .
C6 C30 1.72(2) .
C6 H6A 0.9900 .
C6 H6B 0.9900 .
C7 C16 1.408(15) .
C7 C19 1.494(14) .
C7 C30 1.499(13) .
C7 C31 1.86(2) .
C9 C10 1.381(14) .
C9 H9 0.9500 .
C10 C11 1.367(15) .
C10 H10 0.9500 .
C11 C12 1.490(16) .
C12 C13 1.377(13) .
C12 H12 0.9500 .
C13 H13 0.9500 .
C15 C16 1.470(14) .
C16 C17 1.518(14) .
C16 C18 1.791(16) .
C17 H17A 0.9800 .
C17 H17B 0.9800 .
C17 H17C 0.9800 .
C18 H18A 0.9900 .
C18 H18B 0.9900 .
C19 H19A 0.9800 .
C19 H19B 0.9800 .
C19 H19C 0.9800 .
C20 C38 1.473(15) .
C20 C21 1.585(16) .
C20 H20 1.0000 .
C21 C39 1.472(14) .
C21 C36 1.513(13) .
C21 C22 1.532(14) .
C22 H22A 0.9800 .
C22 H22B 0.9800 .
C22 H22C 0.9800 .
C24 C25 1.375(13) .
C24 H24 0.9500 .
C25 C26 1.434(13) .
C25 H25 0.9500 .
C26 C27 1.304(16) .
C27 C28 1.367(13) .
C27 H27 0.9500 .
C28 H28 0.9500 .
C30 H30 1.0000 .
C31 H31A 0.9800 .
C31 H31B 0.9800 .
C31 H31C 0.9800 .
C35 C39 1.547(15) .
C35 H35A 0.9800 .
C35 H35B 0.9800 .
C35 H35C 0.9800 .
C36 H36A 0.9800 .
C36 H36B 0.9800 .
C36 H36C 0.9800 .
C37 C38 1.523(18) .
C37 C39 1.652(15) .
C37 H37A 0.9900 .
C37 H37B 0.9900 .
C38 H38A 0.9900 .
C38 H38B 0.9900 .

loop_
_geom_hbond_atom_site_label_D
_geom_hbond_atom_site_label_H
_geom_hbond_atom_site_label_A
_geom_hbond_distance_DH
_geom_hbond_distance_HA
_geom_hbond_distance_DA
_geom_hbond_angle_DHA
_geom_hbond_site_symmetry_A
O1W H1W O1 0.848(14) 2.20(11) 2.695(9) 118(10) 2_556
O2W H2W O5 0.85 1.80 2.653(8) 178.2 .
N2 H2N O1W 0.89(2) 1.76(3) 2.648(19) 180.000(3) 3_545
N4 H4N O2W 0.89(2) 1.87(3) 2.76(2) 180.000(10) 3_455
